data_2239511
loop_
_publ_author_name
'Shibahara, Masahiko'
'Watanabe, Motonori'
'Goto, Kenta'
'Shinmyozu, Teruo'

_publ_section_title
;
 Four-layered [3.3]metacyclophane with ethenetetracarbonitrile
;
_journal_issue 5
_journal_name_full 'Acta Crystallographica Section E'
_journal_page_first o625
_journal_page_last o626
_journal_paper_doi 10.1107/S1600536814009362
_journal_volume 70
_journal_year 2014
_chemical_formula_iupac 'C42 H48, 2C6 N4'
_chemical_formula_moiety 'C54 H48 N8'
_chemical_formula_sum 'C54 H48 N8'
_chemical_formula_weight 809.03
_chemical_name_systematic
'Heptacyclo[21.13.1.1^5,19^.1^6,18^.1^10,14^.1^24,36^.1^28,32^]dotetraconta-1(37),5(40),6(41),10(42),11,13,18,23,28,30,32(39),36(38)-dodecaene--ethenetetracarbonitrile (1/2)'
_space_group_IT_number 2
_symmetry_cell_setting triclinic
_symmetry_space_group_name_Hall '-P 1'
_symmetry_space_group_name_H-M 'P -1'
_atom_sites_solution_hydrogens geom
_atom_sites_solution_primary direct
_atom_sites_solution_secondary difmap
_cell_angle_alpha 96.365(14)
_cell_angle_beta 99.134(13)
_cell_angle_gamma 107.683(13)
_cell_formula_units_Z 1
_cell_length_a 9.563(3)
_cell_length_b 10.101(4)
_cell_length_c 11.679(4)
_cell_measurement_reflns_used 13845
_cell_measurement_temperature 123
_cell_measurement_theta_max 27.48
_cell_measurement_theta_min 3.02
_cell_volume 1045.9(6)
_computing_cell_refinement 'RAPID-AUTO (Rigaku, 1998)'
_computing_data_collection 'RAPID-AUTO (Rigaku, 1998)'
_computing_data_reduction 'RAPID-AUTO (Rigaku, 1998)'
_computing_molecular_graphics 'CrystalStructure (Rigaku, 2010)'
_computing_publication_material 'CrystalStructure (Rigaku, 2010)'
_computing_structure_refinement 'SHELXL97 (Sheldrick, 2008)'
_computing_structure_solution '<i>SHELXD</i> (Schneider & Sheldrick, 2002)'
_diffrn_ambient_temperature 123
_diffrn_measured_fraction_theta_full 0.997
_diffrn_measured_fraction_theta_max 0.997
_diffrn_measurement_device_type 'Rigaku R-AXIS RAPID'
_diffrn_measurement_method \w/2\q
_diffrn_radiation_type 'Mo K\a'
_diffrn_radiation_wavelength 0.71075
_diffrn_reflns_av_R_equivalents 0.0504
_diffrn_reflns_limit_h_max 11
_diffrn_reflns_limit_h_min -12
_diffrn_reflns_limit_k_max 13
_diffrn_reflns_limit_k_min -13
_diffrn_reflns_limit_l_max 15
_diffrn_reflns_limit_l_min -15
_diffrn_reflns_number 17470
_diffrn_reflns_theta_full 27.48
_diffrn_reflns_theta_max 27.48
_diffrn_standards_number 0
_exptl_absorpt_coefficient_mu 0.077
_exptl_absorpt_correction_type none
_exptl_crystal_colour black
_exptl_crystal_density_diffrn 1.284
_exptl_crystal_density_method 'not measured'
_exptl_crystal_description block
_exptl_crystal_F_000 428.00
_exptl_crystal_size_max 0.350
_exptl_crystal_size_mid 0.156
_exptl_crystal_size_min 0.091
_refine_diff_density_max 0.800
_refine_diff_density_min -0.500
_refine_ls_extinction_method none
_refine_ls_goodness_of_fit_ref 0.995
_refine_ls_hydrogen_treatment refxyz
_refine_ls_number_parameters 394
_refine_ls_number_reflns 4775
_refine_ls_number_restraints 0
_refine_ls_R_factor_gt 0.0596
_refine_ls_shift/su_max 0.000
_refine_ls_structure_factor_coef Fsqd
_refine_ls_weighting_details 'w = 1/[\s^2^(Fo^2^)+(0.1296P)^2^+0.1947P] where P=(Fo^2^+2Fc^2^)/3'
_refine_ls_weighting_scheme calc
_refine_ls_wR_factor_ref 0.1782
_reflns_number_gt 4141
_reflns_number_total 4775
_reflns_threshold_expression F^2^>2\s(F^2^)
_cod_data_source_file gw2145sup1.cf
_cod_data_source_block I
_cod_database_code 2239511
_cod_database_fobs_code 2239511

loop_
_symmetry_equiv_pos_site_id
_symmetry_equiv_pos_as_xyz
1 +x,+y,+z
2 -x,-y,-z

loop_
_atom_site_type_symbol
_atom_site_label
_atom_site_fract_x
_atom_site_fract_y
_atom_site_fract_z
_atom_site_U_iso_or_equiv
_atom_site_adp_type
_atom_site_calc_flag
_atom_site_occupancy
_atom_site_symmetry_multiplicity
N N1 0.30526(16) 0.71021(14) 0.53324(14) 0.0447(4) Uani d 1.0 2
N N2 -0.13890(17) 0.62272(16) 0.31010(12) 0.0437(4) Uani d 1.0 2
N N3 0.70465(15) 0.29951(14) 0.04664(13) 0.0426(4) Uani d 1.0 2
N N4 0.63339(18) -0.04481(19) 0.23634(12) 0.0507(4) Uani d 1.0 2
C C1 0.27496(16) 0.35932(14) 0.38821(12) 0.0292(3) Uani d 1.0 2
C C2 0.17966(15) 0.23727(14) 0.41376(11) 0.0271(3) Uani d 1.0 2
C C3 0.02899(16) 0.18988(15) 0.35613(12) 0.0308(3) Uani d 1.0 2
C C4 -0.02123(17) 0.26252(16) 0.27325(13) 0.0344(4) Uani d 1.0 2
C C5 0.07747(18) 0.38055(16) 0.24516(12) 0.0344(4) Uani d 1.0 2
C C6 0.22797(17) 0.42945(14) 0.30050(13) 0.0314(4) Uani d 1.0 2
C C7 0.3425(3) 0.54751(16) 0.26353(17) 0.0421(4) Uani d 1.0 2
C C8 0.46096(18) 0.50271(16) 0.21084(14) 0.0379(4) Uani d 1.0 2
C C9 0.40369(16) 0.39146(14) 0.10058(13) 0.0306(3) Uani d 1.0 2
C C10 0.33220(14) 0.23804(13) 0.11189(12) 0.0247(3) Uani d 1.0 2
C C11 0.22263(14) 0.14374(13) 0.01981(11) 0.0232(3) Uani d 1.0 2
C C12 0.16183(14) 0.00361(13) 0.03416(11) 0.0237(3) Uani d 1.0 2
C C13 0.19319(14) -0.04508(13) 0.13956(11) 0.0232(3) Uani d 1.0 2
C C14 0.30253(14) 0.04905(13) 0.23209(11) 0.0235(3) Uani d 1.0 2
C C15 0.37473(14) 0.18541(13) 0.21330(12) 0.0251(3) Uani d 1.0 2
C C16 0.34394(15) 0.00796(14) 0.35098(12) 0.0271(3) Uani d 1.0 2
C C17 0.23470(17) 0.00835(14) 0.43550(12) 0.0309(3) Uani d 1.0 2
C C18 0.23976(18) 0.15347(15) 0.49632(12) 0.0332(4) Uani d 1.0 2
C C19 0.15916(14) 0.18891(14) -0.09117(11) 0.0248(3) Uani d 1.0 2
C C20 0.11033(14) -0.19487(13) 0.15283(12) 0.0253(3) Uani d 1.0 2
C C21 -0.04379(14) -0.26541(13) 0.07162(11) 0.0240(3) Uani d 1.0 2
C C22 0.0677(9) 0.5125(7) 0.5331(7) 0.0274(14) Uani d 0.2000 2
C C23 0.0276(2) 0.55598(17) 0.47359(15) 0.0251(4) Uani d 0.8000 2
C C24 0.18542(17) 0.63929(15) 0.51109(13) 0.0343(4) Uani d 1.0 2
C C25 -0.07150(17) 0.58885(15) 0.38230(12) 0.0332(4) Uani d 1.0 2
C C26 0.5541(3) 0.0410(3) 0.0464(3) 0.0283(5) Uani d 0.5600 2
C C27 0.4895(4) -0.0541(4) 0.0308(3) 0.0263(6) Uani d 0.4400 2
C C28 0.62892(17) 0.18694(17) 0.03210(17) 0.0426(4) Uani d 1.0 2
C C29 0.58456(17) -0.02573(17) 0.14916(13) 0.0354(4) Uani d 1.0 2
H H1 0.383(2) 0.3942(18) 0.4314(15) 0.033(5) Uiso d 1.0 2
H H2 -0.045(3) 0.101(3) 0.3716(17) 0.049(6) Uiso d 1.0 2
H H3 -0.131(3) 0.228(2) 0.2321(16) 0.041(5) Uiso d 1.0 2
H H4 0.041(3) 0.428(3) 0.1855(19) 0.050(6) Uiso d 1.0 2
H H5 0.297(3) 0.587(3) 0.205(3) 0.081(8) Uiso d 1.0 2
H H6 0.390(3) 0.626(3) 0.327(2) 0.058(6) Uiso d 1.0 2
H H7 0.534(3) 0.588(3) 0.1889(17) 0.051(6) Uiso d 1.0 2
H H8 0.530(3) 0.469(2) 0.2774(17) 0.042(5) Uiso d 1.0 2
H H9 0.322(3) 0.419(3) 0.0470(18) 0.051(6) Uiso d 1.0 2
H H10 0.488(2) 0.3976(19) 0.0554(16) 0.043(5) Uiso d 1.0 2
H H11 0.0882(17) -0.0620(16) -0.0336(14) 0.021(4) Uiso d 1.0 2
H H12 0.4578(18) 0.2534(17) 0.2809(14) 0.027(4) Uiso d 1.0 2
H H13 0.452(2) 0.0727(18) 0.3944(15) 0.033(5) Uiso d 1.0 2
H H14 0.3556(17) -0.0871(17) 0.3366(13) 0.024(4) Uiso d 1.0 2
H H15 0.260(2) -0.0488(19) 0.4963(16) 0.038(5) Uiso d 1.0 2
H H16 0.125(2) -0.0487(19) 0.3960(16) 0.037(5) Uiso d 1.0 2
H H17 0.179(3) 0.138(2) 0.5597(18) 0.048(5) Uiso d 1.0 2
H H18 0.352(3) 0.212(3) 0.5384(18) 0.050(6) Uiso d 1.0 2
H H19 0.1086(18) 0.0987(18) -0.1549(14) 0.029(4) Uiso d 1.0 2
H H20 0.242(2) 0.2516(18) -0.1231(15) 0.034(5) Uiso d 1.0 2
H H21 0.0979(19) -0.1933(17) 0.2372(14) 0.029(4) Uiso d 1.0 2
H H22 0.1777(19) -0.2508(18) 0.1392(15) 0.035(5) Uiso d 1.0 2
H H23 -0.0359(18) -0.2743(17) -0.0123(15) 0.029(4) Uiso d 1.0 2
H H24 -0.0813(19) -0.3631(18) 0.0886(14) 0.028(4) Uiso d 1.0 2

loop_
_atom_site_aniso_label
_atom_site_aniso_U_11
_atom_site_aniso_U_22
_atom_site_aniso_U_33
_atom_site_aniso_U_12
_atom_site_aniso_U_13
_atom_site_aniso_U_23
N1 0.0341(8) 0.0348(7) 0.0587(9) 0.0038(6) 0.0098(6) 0.0017(6)
N2 0.0523(9) 0.0596(9) 0.0346(7) 0.0334(7) 0.0143(6) 0.0209(7)
N3 0.0335(7) 0.0360(7) 0.0599(9) 0.0112(6) 0.0152(6) 0.0066(6)
N4 0.0539(9) 0.0834(12) 0.0354(8) 0.0470(9) 0.0129(7) 0.0190(7)
C1 0.0316(8) 0.0267(7) 0.0322(7) 0.0119(6) 0.0093(6) 0.0056(6)
C2 0.0324(7) 0.0262(7) 0.0252(7) 0.0116(6) 0.0086(5) 0.0048(5)
C3 0.0321(8) 0.0283(7) 0.0326(7) 0.0101(6) 0.0100(6) 0.0023(6)
C4 0.0354(8) 0.0381(8) 0.0310(7) 0.0181(6) 0.0033(6) -0.0021(6)
C5 0.0500(9) 0.0357(8) 0.0272(7) 0.0266(7) 0.0097(6) 0.0064(6)
C6 0.0422(8) 0.0266(7) 0.0336(7) 0.0178(6) 0.0160(6) 0.0077(6)
C7 0.0601(11) 0.0261(7) 0.0492(10) 0.0170(7) 0.0262(8) 0.0138(7)
C8 0.0360(8) 0.0302(7) 0.0450(9) 0.0051(6) 0.0083(7) 0.0134(7)
C9 0.0333(8) 0.0256(7) 0.0385(8) 0.0108(6) 0.0145(6) 0.0144(6)
C10 0.0235(7) 0.0250(6) 0.0318(7) 0.0118(5) 0.0111(5) 0.0119(5)
C11 0.0222(6) 0.0262(6) 0.0288(7) 0.0136(5) 0.0102(5) 0.0121(5)
C12 0.0211(6) 0.0263(7) 0.0285(7) 0.0113(5) 0.0080(5) 0.0104(5)
C13 0.0214(6) 0.0251(6) 0.0294(7) 0.0124(5) 0.0087(5) 0.0111(5)
C14 0.0219(6) 0.0265(6) 0.0279(7) 0.0130(5) 0.0081(5) 0.0104(5)
C15 0.0235(7) 0.0260(7) 0.0296(7) 0.0110(5) 0.0079(5) 0.0088(5)
C16 0.0282(7) 0.0271(7) 0.0285(7) 0.0115(5) 0.0043(5) 0.0104(5)
C17 0.0395(8) 0.0282(7) 0.0295(7) 0.0137(6) 0.0098(6) 0.0119(6)
C18 0.0447(9) 0.0305(7) 0.0274(7) 0.0153(6) 0.0073(6) 0.0088(6)
C19 0.0249(7) 0.0279(7) 0.0275(7) 0.0125(5) 0.0087(5) 0.0126(5)
C20 0.0249(7) 0.0249(6) 0.0308(7) 0.0115(5) 0.0073(5) 0.0126(5)
C21 0.0266(7) 0.0223(6) 0.0268(7) 0.0113(5) 0.0065(5) 0.0086(5)
C22 0.040(5) 0.017(3) 0.031(4) 0.010(4) 0.019(3) 0.012(3)
C23 0.0266(10) 0.0231(8) 0.0266(9) 0.0084(8) 0.0064(7) 0.0061(7)
C24 0.0343(8) 0.0280(7) 0.0386(8) 0.0063(6) 0.0121(6) 0.0022(6)
C25 0.0437(9) 0.0334(7) 0.0293(7) 0.0195(6) 0.0101(6) 0.0101(6)
C26 0.0248(12) 0.0312(16) 0.0336(16) 0.0135(12) 0.0075(11) 0.0101(11)
C27 0.0206(14) 0.0318(19) 0.0283(17) 0.0114(14) 0.0046(12) 0.0046(14)
C28 0.0300(8) 0.0343(8) 0.0663(11) 0.0112(7) 0.0186(7) 0.0048(8)
C29 0.0316(8) 0.0508(9) 0.0325(8) 0.0241(7) 0.0081(6) 0.0110(7)

loop_
_atom_type_symbol
_atom_type_description
_atom_type_scat_dispersion_real
_atom_type_scat_dispersion_imag
_atom_type_scat_source
C C 0.003 0.002
;
International Tables for Crystallography
(1992, Vol. C, Tables 4.2.6.8 and 6.1.1.4)
;
H H 0.000 0.000
;
International Tables for Crystallography
(1992, Vol. C, Table 6.1.1.4)
;
N N 0.006 0.003
;
International Tables for Crystallography
(1992, Vol. C, Tables 4.2.6.8 and 6.1.1.4)
;

loop_
_geom_angle_atom_site_label_1
_geom_angle_atom_site_label_2
_geom_angle_atom_site_label_3
_geom_angle_site_symmetry_1
_geom_angle_site_symmetry_3
_geom_angle
_geom_angle_publ_flag
C2 C1 C6 . . 122.08(13) yes
C1 C2 C3 . . 118.44(14) yes
C1 C2 C18 . . 120.43(13) yes
C3 C2 C18 . . 121.03(13) yes
C2 C3 C4 . . 120.06(13) yes
C3 C4 C5 . . 120.49(14) yes
C4 C5 C6 . . 120.66(15) yes
C1 C6 C5 . . 118.04(13) yes
C1 C6 C7 . . 119.43(14) yes
C5 C6 C7 . . 122.39(15) yes
C6 C7 C8 . . 114.34(15) yes
C7 C8 C9 . . 116.32(13) yes
C8 C9 C10 . . 119.05(14) yes
C9 C10 C11 . . 120.79(13) yes
C9 C10 C15 . . 121.46(11) yes
C11 C10 C15 . . 117.74(12) yes
C10 C11 C12 . . 118.50(13) yes
C10 C11 C19 . . 123.07(12) yes
C12 C11 C19 . . 118.29(10) yes
C11 C12 C13 . . 123.50(11) yes
C12 C13 C14 . . 117.90(12) yes
C12 C13 C20 . . 120.57(10) yes
C14 C13 C20 . . 121.52(12) yes
C13 C14 C15 . . 118.34(13) yes
C13 C14 C16 . . 122.34(12) yes
C15 C14 C16 . . 119.33(10) yes
C10 C15 C14 . . 123.34(11) yes
C14 C16 C17 . . 116.14(13) yes
C16 C17 C18 . . 116.71(12) yes
C2 C18 C17 . . 113.70(12) yes
C11 C19 C21 . 2_555 112.79(12) yes
C13 C20 C21 . . 116.02(12) yes
C19 C21 C20 2_555 . 113.53(11) yes
C22 C22 C24 2_566 . 113.7(7) yes
C22 C22 C25 2_566 2_566 113.6(6) yes
C24 C22 C25 . 2_566 132.7(6) yes
C23 C23 C24 2_566 . 118.44(17) yes
C23 C23 C25 2_566 . 119.30(15) yes
C24 C23 C25 . . 122.26(15) yes
N1 C24 C22 . . 148.2(4) yes
N1 C24 C23 . . 174.27(19) yes
C22 C24 C23 . . 37.5(4) yes
N2 C25 C22 . 2_566 148.1(3) yes
N2 C25 C23 . . 174.49(16) yes
C22 C25 C23 2_566 . 37.4(3) yes
C26 C26 C27 2_655 2_655 44.2(3) yes
C26 C26 C28 2_655 . 116.0(3) yes
C26 C26 C29 2_655 . 116.9(3) yes
C27 C26 C28 2_655 . 71.8(3) yes
C27 C26 C29 2_655 . 161.1(3) yes
C28 C26 C29 . . 127.10(18) yes
C26 C27 C27 2_655 2_655 44.5(3) yes
C26 C27 C28 2_655 2_655 69.9(3) yes
C26 C27 C29 2_655 . 161.3(4) yes
C27 C27 C28 2_655 2_655 114.4(3) yes
C27 C27 C29 2_655 . 116.8(3) yes
C28 C27 C29 2_655 . 128.8(3) yes
N3 C28 C26 . . 163.7(2) yes
N3 C28 C27 . 2_655 157.9(3) yes
C26 C28 C27 . 2_655 38.33(18) yes
N4 C29 C26 . . 162.91(18) yes
N4 C29 C27 . . 159.5(2) yes
C26 C29 C27 . . 37.62(17) yes
C2 C1 H1 . . 118.1(11) no
C6 C1 H1 . . 119.8(11) no
C2 C3 H2 . . 121.3(13) no
C4 C3 H2 . . 118.6(12) no
C3 C4 H3 . . 119.8(12) no
C5 C4 H3 . . 119.7(12) no
C4 C5 H4 . . 119.3(12) no
C6 C5 H4 . . 120.1(12) no
C6 C7 H5 . . 111.3(15) no
C6 C7 H6 . . 111.8(15) no
C8 C7 H5 . . 105.0(19) no
C8 C7 H6 . . 109.9(16) no
H5 C7 H6 . . 104(3) no
C7 C8 H7 . . 109.4(14) no
C7 C8 H8 . . 110.1(12) no
C9 C8 H7 . . 106.1(11) no
C9 C8 H8 . . 110.0(10) no
H7 C8 H8 . . 104.2(16) no
C8 C9 H9 . . 106.3(12) no
C8 C9 H10 . . 109.4(9) no
C10 C9 H9 . . 106.8(11) no
C10 C9 H10 . . 108.3(11) no
H9 C9 H10 . . 106.2(17) no
C11 C12 H11 . . 117.0(10) no
C13 C12 H11 . . 119.5(10) no
C10 C15 H12 . . 118.4(10) no
C14 C15 H12 . . 118.0(10) no
C14 C16 H13 . . 110.5(10) no
C14 C16 H14 . . 107.8(9) no
C17 C16 H13 . . 108.5(11) no
C17 C16 H14 . . 110.1(10) no
H13 C16 H14 . . 103.0(14) no
C16 C17 H15 . . 105.0(12) no
C16 C17 H16 . . 112.2(11) no
C18 C17 H15 . . 110.0(11) no
C18 C17 H16 . . 108.7(12) no
H15 C17 H16 . . 103.3(15) no
C2 C18 H17 . . 109.3(14) no
C2 C18 H18 . . 109.4(13) no
C17 C18 H17 . . 107.9(12) no
C17 C18 H18 . . 109.1(13) no
H17 C18 H18 . . 107.2(16) no
C11 C19 H19 . . 107.6(10) no
C11 C19 H20 . . 110.4(11) no
C21 C19 H19 2_555 . 110.1(11) no
C21 C19 H20 2_555 . 109.6(12) no
H19 C19 H20 . . 106.1(14) no
C13 C20 H21 . . 107.6(9) no
C13 C20 H22 . . 106.4(10) no
C21 C20 H21 . . 108.8(9) no
C21 C20 H22 . . 110.0(9) no
H21 C20 H22 . . 107.8(15) no
C19 C21 H23 2_555 . 109.4(12) no
C19 C21 H24 2_555 . 109.3(12) no
C20 C21 H23 . . 111.4(9) no
C20 C21 H24 . . 106.3(9) no
H23 C21 H24 . . 106.6(13) no

loop_
_geom_bond_atom_site_label_1
_geom_bond_atom_site_label_2
_geom_bond_site_symmetry_2
_geom_bond_distance
_geom_bond_publ_flag
N1 C24 . 1.1223(19) yes
N2 C25 . 1.126(3) yes
N3 C28 . 1.124(2) yes
N4 C29 . 1.113(3) yes
C1 C2 . 1.3873(19) yes
C1 C6 . 1.400(3) yes
C2 C3 . 1.4000(19) yes
C2 C18 . 1.509(3) yes
C3 C4 . 1.389(3) yes
C4 C5 . 1.386(3) yes
C5 C6 . 1.391(3) yes
C6 C7 . 1.510(3) yes
C7 C8 . 1.529(3) yes
C8 C9 . 1.517(2) yes
C9 C10 . 1.5221(19) yes
C10 C11 . 1.4037(16) yes
C10 C15 . 1.403(2) yes
C11 C12 . 1.3975(19) yes
C11 C19 . 1.519(2) yes
C12 C13 . 1.398(2) yes
C13 C14 . 1.4052(16) yes
C13 C20 . 1.5178(18) yes
C14 C15 . 1.3997(18) yes
C14 C16 . 1.520(2) yes
C16 C17 . 1.547(3) yes
C17 C18 . 1.540(3) yes
C19 C21 2_555 1.557(3) yes
C20 C21 . 1.5323(17) yes
C22 C22 2_566 1.333(11) yes
C22 C24 . 1.504(7) yes
C22 C25 2_566 1.504(8) yes
C23 C23 2_566 1.354(3) yes
C23 C24 . 1.454(3) yes
C23 C25 . 1.447(3) yes
C26 C26 2_655 1.362(4) yes
C26 C27 2_655 0.972(5) yes
C26 C28 . 1.472(4) yes
C26 C29 . 1.472(4) yes
C27 C27 2_655 1.356(6) yes
C27 C28 2_655 1.488(4) yes
C27 C29 . 1.475(4) yes
C1 H1 . 1.007(17) no
C3 H2 . 1.01(2) no
C4 H3 . 1.015(19) no
C5 H4 . 0.97(3) no
C7 H5 . 0.95(3) no
C7 H6 . 0.96(2) no
C8 H7 . 1.02(2) no
C8 H8 . 1.09(2) no
C9 H9 . 1.05(3) no
C9 H10 . 1.02(2) no
C12 H11 . 0.992(13) no
C15 H12 . 1.037(14) no
C16 H13 . 1.047(15) no
C16 H14 . 0.999(18) no
C17 H15 . 1.01(2) no
C17 H16 . 1.029(17) no
C18 H17 . 1.01(3) no
C18 H18 . 1.060(19) no
C19 H19 . 1.042(15) no
C19 H20 . 1.006(18) no
C20 H21 . 1.010(18) no
C20 H22 . 1.00(2) no
C21 H23 . 0.991(18) no
C21 H24 . 0.996(18) no

loop_
_geom_contact_atom_site_label_1
_geom_contact_atom_site_label_2
_geom_contact_distance
_geom_contact_site_symmetry_2
_geom_contact_publ_flag
N1 C22 3.499(8) 2_566 no
N1 C23 3.470(3) 2_566 no
N1 C25 3.523(3) . no
N1 C25 3.515(3) 2_566 no
N2 C22 3.503(8) . no
N2 C23 3.478(3) 2_566 no
N2 C24 3.528(3) . no
N2 C24 3.517(3) 2_566 no
N3 C26 3.504(3) 2_655 no
N3 C27 3.506(4) . no
N3 C29 3.544(3) . no
N3 C29 3.531(2) 2_655 no
N4 C26 3.509(4) 2_655 no
N4 C27 3.514(4) 2_655 no
N4 C28 3.527(3) . no
N4 C28 3.535(3) 2_655 no
C1 C4 2.757(2) . no
C1 C8 3.134(3) . no
C1 C10 3.508(3) . no
C1 C14 3.550(3) . no
C1 C15 3.002(3) . no
C1 C17 3.563(3) . no
C2 C5 2.794(3) . no
C2 C14 3.279(3) . no
C2 C15 3.308(3) . no
C2 C16 3.251(3) . no
C3 C6 2.800(2) . no
C3 C17 3.175(3) . no
C5 C8 3.600(3) . no
C6 C9 3.140(3) . no
C6 C10 3.241(3) . no
C6 C15 3.329(3) . no
C7 C10 3.383(3) . no
C8 C15 3.062(3) . no
C9 C19 3.0140(18) . no
C9 C21 3.476(2) 2_555 no
C10 C13 2.843(2) . no
C10 C21 3.316(2) 2_555 no
C11 C12 3.444(2) 2_555 no
C11 C14 2.831(2) . no
C12 C12 3.048(2) 2_555 no
C12 C15 2.7237(17) . no
C12 C19 3.310(2) 2_555 no
C12 C21 2.9550(19) . no
C12 C21 3.448(3) 2_555 no
C13 C17 3.379(3) . no
C13 C19 3.1660(19) 2_555 no
C14 C18 3.354(3) . no
C15 C17 3.522(3) . no
C16 C20 3.0117(18) . no
C17 C20 3.506(2) . no
N1 C6 3.515(3) . no
N1 C7 3.509(3) . no
N1 C17 3.547(3) 1_565 no
N2 C2 3.504(3) 2_566 no
N2 C8 3.594(3) 1_455 no
N2 C18 3.469(3) 2_566 no
N2 C19 3.368(3) 2_565 no
N2 C20 3.453(3) 1_565 no
N2 C21 3.277(3) 1_565 no
N3 C4 3.553(3) 1_655 no
N3 C9 3.408(3) . no
N3 C20 3.402(3) 2_655 no
N4 C14 3.563(3) . no
N4 C16 3.414(3) . no
N4 C18 3.576(3) 2_656 no
N4 C19 3.347(3) 2_655 no
C1 C22 3.396(9) . no
C1 C24 3.428(3) . no
C2 N2 3.504(3) 2_566 no
C2 C22 3.499(9) . no
C2 C23 3.571(3) 2_566 no
C2 C25 3.284(3) 2_566 no
C3 C22 3.544(8) . no
C3 C22 3.573(9) 2_566 no
C3 C23 3.300(3) 2_566 no
C3 C24 3.486(3) 2_566 no
C3 C25 3.469(3) 2_566 no
C4 N3 3.553(3) 1_455 no
C4 C22 3.534(7) . no
C4 C22 3.204(8) 2_566 no
C4 C23 3.428(3) . no
C4 C23 3.321(3) 2_566 no
C4 C24 3.382(3) 2_566 no
C4 C25 3.598(3) . no
C5 C22 3.504(8) . no
C5 C22 3.351(9) 2_566 no
C5 C23 3.218(3) . no
C5 C25 3.289(3) . no
C6 N1 3.515(3) . no
C6 C22 3.468(9) . no
C6 C23 3.397(3) . no
C6 C24 3.224(3) . no
C7 N1 3.509(3) . no
C8 N2 3.594(3) 1_655 no
C9 N3 3.408(3) . no
C9 C28 3.526(3) . no
C10 C26 3.434(4) . no
C10 C27 3.358(5) 2_655 no
C10 C28 3.288(3) . no
C11 C26 3.356(4) 2_655 no
C11 C27 3.265(5) 2_655 no
C11 C29 3.269(3) 2_655 no
C12 C26 3.151(4) 2_655 no
C12 C27 3.362(5) . no
C12 C27 3.436(4) 2_655 no
C12 C28 3.288(3) 2_655 no
C12 C29 3.456(3) 2_655 no
C13 C26 3.491(4) 2_655 no
C13 C27 3.305(4) . no
C13 C28 3.300(3) 2_655 no
C14 N4 3.563(3) . no
C14 C26 3.497(4) . no
C14 C27 3.426(5) . no
C14 C29 3.269(3) . no
C15 C26 3.289(4) . no
C15 C27 3.580(5) . no
C15 C27 3.599(4) 2_655 no
C15 C28 3.465(3) . no
C15 C29 3.444(3) . no
C16 N4 3.414(3) . no
C17 N1 3.547(3) 1_545 no
C18 N2 3.469(3) 2_566 no
C18 N4 3.576(3) 2_656 no
C19 N2 3.368(3) 2_565 no
C19 N4 3.347(3) 2_655 no
C19 C29 3.452(3) 2_655 no
C20 N2 3.453(3) 1_545 no
C20 N3 3.402(3) 2_655 no
C20 C28 3.538(3) 2_655 no
C21 N2 3.277(3) 1_545 no
C22 C1 3.396(9) . no
C22 C2 3.499(9) . no
C22 C3 3.544(8) . no
C22 C3 3.573(9) 2_566 no
C22 C4 3.534(7) . no
C22 C4 3.204(8) 2_566 no
C22 C5 3.504(8) . no
C22 C5 3.351(9) 2_566 no
C22 C6 3.468(9) . no
C23 C2 3.571(3) 2_566 no
C23 C3 3.300(3) 2_566 no
C23 C4 3.428(3) . no
C23 C4 3.321(3) 2_566 no
C23 C5 3.218(3) . no
C23 C6 3.397(3) . no
C24 C1 3.428(3) . no
C24 C3 3.486(3) 2_566 no
C24 C4 3.382(3) 2_566 no
C24 C6 3.224(3) . no
C25 C2 3.284(3) 2_566 no
C25 C3 3.469(3) 2_566 no
C25 C4 3.598(3) . no
C25 C5 3.289(3) . no
C26 C10 3.434(4) . no
C26 C11 3.356(4) 2_655 no
C26 C12 3.151(4) 2_655 no
C26 C13 3.491(4) 2_655 no
C26 C14 3.497(4) . no
C26 C15 3.289(4) . no
C27 C10 3.358(5) 2_655 no
C27 C11 3.265(5) 2_655 no
C27 C12 3.362(5) . no
C27 C12 3.436(4) 2_655 no
C27 C13 3.305(4) . no
C27 C14 3.426(5) . no
C27 C15 3.580(5) . no
C27 C15 3.599(4) 2_655 no
C28 C9 3.526(3) . no
C28 C10 3.288(3) . no
C28 C12 3.288(3) 2_655 no
C28 C13 3.300(3) 2_655 no
C28 C15 3.465(3) . no
C28 C20 3.538(3) 2_655 no
C29 C11 3.269(3) 2_655 no
C29 C12 3.456(3) 2_655 no
C29 C14 3.269(3) . no
C29 C15 3.444(3) . no
C29 C19 3.452(3) 2_655 no
C1 H2 3.321(19) . no
C1 H4 3.27(3) . no
C1 H5 3.30(3) . no
C1 H6 2.80(3) . no
C1 H8 2.92(2) . no
C1 H12 2.70(2) . no
C1 H17 3.19(3) . no
C1 H18 2.58(3) . no
C2 H3 3.33(2) . no
C2 H12 3.257(19) . no
C2 H13 3.51(2) . no
C2 H15 3.41(2) . no
C2 H16 2.75(2) . no
C3 H1 3.299(16) . no
C3 H4 3.28(3) . no
C3 H16 2.89(3) . no
C3 H17 2.77(2) . no
C3 H18 3.39(2) . no
C3 H19 3.304(15) 2_555 no
C4 H11 3.119(15) 2_555 no
C4 H19 3.547(17) 2_555 no
C4 H23 3.189(18) 2_555 no
C5 H1 3.308(18) . no
C5 H2 3.31(2) . no
C5 H5 2.62(3) . no
C5 H6 3.17(2) . no
C5 H9 3.52(3) . no
C5 H11 3.587(14) 2_555 no
C5 H23 2.731(17) 2_555 no
C6 H3 3.327(18) . no
C6 H7 3.41(2) . no
C6 H8 2.86(2) . no
C6 H9 3.23(3) . no
C6 H12 3.24(2) . no
C6 H23 3.504(15) 2_555 no
C7 H1 2.681(19) . no
C7 H4 2.72(2) . no
C7 H9 2.66(2) . no
C7 H10 3.42(2) . no
C7 H12 3.484(19) . no
C8 H1 3.023(19) . no
C8 H12 2.726(18) . no
C9 H5 2.74(3) . no
C9 H6 3.39(3) . no
C9 H12 2.719(18) . no
C9 H20 2.789(15) . no
C9 H23 3.299(16) 2_555 no
C9 H24 3.410(17) 2_555 no
C10 H7 3.411(19) . no
C10 H8 2.817(16) . no
C10 H11 3.289(13) . no
C10 H19 3.368(15) . no
C10 H20 2.773(18) . no
C10 H23 3.033(18) 2_555 no
C11 H9 2.62(2) . no
C11 H10 2.944(17) . no
C11 H11 2.870(16) 2_555 no
C11 H12 3.338(15) . no
C11 H23 2.52(2) 2_555 no
C11 H24 3.20(2) 2_555 no
C12 H3 3.592(19) 2_555 no
C12 H11 2.630(18) 2_555 no
C12 H19 2.543(18) . no
C12 H19 3.099(18) 2_555 no
C12 H20 3.245(19) . no
C12 H21 3.274(18) . no
C12 H22 3.00(2) . no
C12 H23 2.804(15) . no
C12 H23 3.324(19) 2_555 no
C13 H11 3.309(18) 2_555 no
C13 H12 3.339(14) . no
C13 H13 3.388(16) . no
C13 H14 2.715(16) . no
C13 H16 3.165(19) . no
C13 H19 2.809(18) 2_555 no
C13 H23 2.842(14) . no
C13 H24 3.394(15) . no
C14 H11 3.302(14) . no
C14 H15 3.390(19) . no
C14 H16 2.82(2) . no
C14 H21 2.643(15) . no
C14 H22 2.905(17) . no
C15 H1 3.098(18) . no
C15 H8 2.754(18) . no
C15 H9 3.32(3) . no
C15 H10 3.044(19) . no
C15 H13 2.620(19) . no
C15 H14 3.215(17) . no
C16 H12 2.663(17) . no
C16 H17 3.45(3) . no
C16 H18 2.81(2) . no
C16 H21 2.634(14) . no
C16 H22 3.205(15) . no
C17 H2 3.10(3) . no
C17 H12 3.597(17) . no
C17 H21 2.756(15) . no
C18 H1 2.659(18) . no
C18 H2 2.74(2) . no
C18 H12 3.556(18) . no
C18 H13 2.78(2) . no
C18 H14 3.449(18) . no
C19 H9 2.574(18) . no
C19 H10 3.277(16) . no
C19 H11 2.610(16) . no
C19 H11 3.005(17) 2_555 no
C19 H21 2.776(17) 2_555 no
C19 H22 3.44(2) 2_555 no
C20 H11 2.695(17) . no
C20 H14 2.762(14) . no
C20 H16 3.013(18) . no
C20 H19 2.56(2) 2_555 no
C20 H20 3.198(19) 2_555 no
C21 H4 3.27(3) 2_555 no
C21 H9 2.697(19) 2_555 no
C21 H11 2.608(16) . no
C21 H11 3.526(18) 2_555 no
H1 H5 3.59(4) . no
H1 H6 2.74(4) . no
H1 H8 2.50(3) . no
H1 H12 2.47(3) . no
H1 H13 3.50(3) . no
H1 H17 3.39(3) . no
H1 H18 2.31(3) . no
H2 H3 2.38(3) . no
H2 H16 2.54(4) . no
H2 H17 2.72(3) . no
H2 H19 2.91(3) 2_555 no
H3 H4 2.36(3) . no
H3 H11 2.86(3) 2_555 no
H3 H19 3.40(3) 2_555 no
H3 H23 3.23(3) 2_555 no
H4 H5 2.44(3) . no
H4 H6 3.37(3) . no
H4 H9 3.37(4) . no
H4 H23 2.39(3) 2_555 no
H4 H24 3.30(3) 2_555 no
H5 H7 2.30(4) . no
H5 H8 2.89(4) . no
H5 H9 2.45(4) . no
H5 H10 3.53(4) . no
H6 H7 2.35(4) . no
H6 H8 2.44(4) . no
H6 H9 3.53(3) . no
H7 H9 2.44(3) . no
H7 H10 2.22(3) . no
H7 H12 3.56(3) . no
H8 H9 2.97(3) . no
H8 H10 2.55(3) . no
H8 H12 2.09(3) . no
H9 H20 2.32(3) . no
H9 H23 2.63(3) 2_555 no
H9 H24 2.45(3) 2_555 no
H10 H12 3.16(3) . no
H10 H20 2.78(3) . no
H11 H11 2.55(3) 2_555 no
H11 H19 2.26(3) . no
H11 H19 3.10(3) 2_555 no
H11 H20 3.42(3) . no
H11 H21 3.56(3) . no
H11 H22 3.12(3) . no
H11 H23 2.18(3) . no
H11 H23 3.58(3) 2_555 no
H11 H24 3.55(3) . no
H12 H13 2.36(3) . no
H12 H14 3.44(3) . no
H12 H18 3.35(3) . no
H13 H15 2.43(3) . no
H13 H16 2.99(3) . no
H13 H18 2.55(3) . no
H14 H15 2.25(3) . no
H14 H16 2.53(3) . no
H14 H21 2.40(2) . no
H14 H22 2.67(2) . no
H15 H17 2.33(4) . no
H15 H18 2.48(3) . no
H15 H21 3.14(3) . no
H16 H17 2.40(3) . no
H16 H18 2.97(3) . no
H16 H19 3.19(3) 2_555 no
H16 H21 2.16(3) . no
H19 H21 2.55(3) 2_555 no
H19 H22 3.54(3) 2_555 no
H19 H23 2.80(3) 2_555 no
H19 H24 2.80(3) 2_555 no
H20 H21 3.16(3) 2_555 no
H20 H23 2.76(3) 2_555 no
H20 H24 2.22(3) 2_555 no
H21 H23 2.91(3) . no
H21 H24 2.346(19) . no
H22 H23 2.41(3) . no
H22 H24 2.33(3) . no
N1 H1 3.44(2) 2_666 no
N1 H3 3.52(3) 2_566 no
N1 H6 2.79(3) . no
N1 H8 3.49(3) 2_666 no
N1 H12 2.781(16) 2_666 no
N1 H13 2.607(15) 2_666 no
N1 H14 3.239(17) 1_565 no
N1 H15 2.67(2) 1_565 no
N1 H18 3.39(3) 2_666 no
N2 H4 3.34(3) . no
N2 H7 3.12(2) 1_455 no
N2 H8 3.010(19) 1_455 no
N2 H16 3.431(16) 1_565 no
N2 H17 2.87(3) 2_566 no
N2 H18 3.55(3) 2_566 no
N2 H19 3.477(18) 2_565 no
N2 H20 2.838(19) 2_565 no
N2 H21 2.777(17) 1_565 no
N2 H24 2.740(17) 1_565 no
N3 H3 2.76(2) 1_655 no
N3 H4 3.16(2) 1_655 no
N3 H5 3.27(3) 2_665 no
N3 H9 3.22(3) 2_665 no
N3 H10 2.56(3) . no
N3 H11 3.550(19) 2_655 no
N3 H22 2.663(19) 2_655 no
N3 H23 3.336(19) 2_655 no
N3 H24 3.334(16) 1_665 no
N4 H2 3.055(19) 1_655 no
N4 H3 2.996(18) 1_655 no
N4 H7 3.49(2) 1_545 no
N4 H13 3.10(2) . no
N4 H14 3.003(17) . no
N4 H15 3.071(17) 2_656 no
N4 H17 3.15(3) 2_656 no
N4 H18 3.29(3) 2_656 no
N4 H19 2.955(19) 2_655 no
N4 H20 2.99(2) 2_655 no
C3 H15 3.508(19) 2_556 no
C7 H18 3.476(17) 2_666 no
C7 H22 3.26(2) 1_565 no
C8 H10 3.435(19) 2_665 no
C8 H20 3.532(18) 2_665 no
C9 H7 3.54(2) 2_665 no
C9 H9 3.55(3) 2_665 no
C9 H10 3.008(19) 2_665 no
C17 H2 3.20(3) 2_556 no
C18 H2 3.37(2) 2_556 no
C19 H7 3.55(2) 2_665 no
C20 H5 3.28(4) 1_545 no
C22 H3 3.42(2) 2_566 no
C23 H4 3.50(3) . no
C24 H2 3.53(3) 2_566 no
C24 H3 3.33(2) 2_566 no
C24 H6 3.15(3) . no
C24 H15 3.043(19) 1_565 no
C25 H4 3.18(3) . no
C25 H8 3.586(19) 1_455 no
C25 H16 3.544(18) 1_565 no
C25 H17 3.27(3) 2_566 no
C25 H21 3.142(17) 1_565 no
C25 H24 3.508(17) 1_565 no
C26 H3 3.304(17) 1_655 no
C26 H11 3.391(18) 2_655 no
C27 H10 3.58(2) 2_655 no
C27 H22 3.549(18) . no
C28 H3 2.900(19) 1_655 no
C28 H10 2.85(3) . no
C28 H11 3.313(19) 2_655 no
C28 H22 2.927(19) 2_655 no
C29 H3 3.049(17) 1_655 no
C29 H11 3.510(17) 2_655 no
C29 H13 3.479(19) . no
C29 H14 3.312(17) . no
C29 H19 3.228(19) 2_655 no
C29 H20 3.22(3) 2_655 no
H1 N1 3.44(2) 2_666 no
H1 H1 2.71(2) 2_666 no
H1 H6 3.34(3) 2_666 no
H1 H8 3.39(3) 2_666 no
H2 N4 3.055(19) 1_455 no
H2 C17 3.20(3) 2_556 no
H2 C18 3.37(2) 2_556 no
H2 C24 3.53(3) 2_566 no
H2 H15 2.73(3) 2_556 no
H2 H16 3.00(3) 2_556 no
H2 H17 2.65(3) 2_556 no
H3 N1 3.52(3) 2_566 no
H3 N3 2.76(2) 1_455 no
H3 N4 2.996(18) 1_455 no
H3 C22 3.42(2) 2_566 no
H3 C24 3.33(2) 2_566 no
H3 C26 3.304(17) 1_455 no
H3 C28 2.900(19) 1_455 no
H3 C29 3.049(17) 1_455 no
H4 N2 3.34(3) . no
H4 N3 3.16(2) 1_455 no
H4 C23 3.50(3) . no
H4 C25 3.18(3) . no
H4 H22 3.25(3) 1_565 no
H4 H24 2.95(4) 1_565 no
H5 N3 3.27(3) 2_665 no
H5 C20 3.28(4) 1_565 no
H5 H14 3.32(4) 1_565 no
H5 H21 3.36(4) 1_565 no
H5 H22 2.39(4) 1_565 no
H6 N1 2.79(3) . no
H6 C24 3.15(3) . no
H6 H1 3.34(3) 2_666 no
H6 H14 3.01(4) 1_565 no
H6 H18 2.64(3) 2_666 no
H6 H22 3.35(4) 1_565 no
H7 N2 3.12(2) 1_655 no
H7 N4 3.49(2) 1_565 no
H7 C9 3.54(2) 2_665 no
H7 C19 3.55(2) 2_665 no
H7 H9 3.27(4) 2_665 no
H7 H10 2.85(3) 2_665 no
H7 H18 3.40(3) 2_666 no
H7 H20 2.55(3) 2_665 no
H8 N1 3.49(3) 2_666 no
H8 N2 3.010(19) 1_655 no
H8 C25 3.586(19) 1_655 no
H8 H1 3.39(3) 2_666 no
H8 H18 3.42(3) 2_666 no
H9 N3 3.22(3) 2_665 no
H9 C9 3.55(3) 2_665 no
H9 H7 3.27(4) 2_665 no
H9 H10 2.70(3) 2_665 no
H10 N3 2.56(3) . no
H10 C8 3.435(19) 2_665 no
H10 C9 3.008(19) 2_665 no
H10 C27 3.58(2) 2_655 no
H10 C28 2.85(3) . no
H10 H7 2.85(3) 2_665 no
H10 H9 2.70(3) 2_665 no
H10 H10 2.53(3) 2_665 no
H11 N3 3.550(19) 2_655 no
H11 C26 3.391(18) 2_655 no
H11 C28 3.313(19) 2_655 no
H11 C29 3.510(17) 2_655 no
H12 N1 2.781(16) 2_666 no
H13 N1 2.607(15) 2_666 no
H13 N4 3.10(2) . no
H13 C29 3.479(19) . no
H13 H13 3.16(3) 2_656 no
H13 H14 3.34(3) 2_656 no
H13 H15 2.94(3) 2_656 no
H14 N1 3.239(17) 1_545 no
H14 N4 3.003(17) . no
H14 C29 3.312(17) . no
H14 H5 3.32(4) 1_545 no
H14 H6 3.01(4) 1_545 no
H14 H13 3.34(3) 2_656 no
H14 H18 3.58(3) 2_656 no
H15 N1 2.67(2) 1_545 no
H15 N4 3.071(17) 2_656 no
H15 C3 3.508(19) 2_556 no
H15 C24 3.043(19) 1_545 no
H15 H2 2.73(3) 2_556 no
H15 H13 2.94(3) 2_656 no
H16 N2 3.431(16) 1_545 no
H16 C25 3.544(18) 1_545 no
H16 H2 3.00(3) 2_556 no
H16 H17 2.93(3) 2_556 no
H17 N2 2.87(3) 2_566 no
H17 N4 3.15(3) 2_656 no
H17 C25 3.27(3) 2_566 no
H17 H2 2.65(3) 2_556 no
H17 H16 2.93(3) 2_556 no
H17 H19 3.54(3) 1_556 no
H18 N1 3.39(3) 2_666 no
H18 N2 3.55(3) 2_566 no
H18 N4 3.29(3) 2_656 no
H18 C7 3.476(17) 2_666 no
H18 H6 2.64(3) 2_666 no
H18 H7 3.40(3) 2_666 no
H18 H8 3.42(3) 2_666 no
H18 H14 3.58(3) 2_656 no
H19 N2 3.477(18) 2_565 no
H19 N4 2.955(19) 2_655 no
H19 C29 3.228(19) 2_655 no
H19 H17 3.54(3) 1_554 no
H20 N2 2.838(19) 2_565 no
H20 N4 2.99(2) 2_655 no
H20 C8 3.532(18) 2_665 no
H20 C29 3.22(3) 2_655 no
H20 H7 2.55(3) 2_665 no
H21 N2 2.777(17) 1_545 no
H21 C25 3.142(17) 1_545 no
H21 H5 3.36(4) 1_545 no
H22 N3 2.663(19) 2_655 no
H22 C7 3.26(2) 1_545 no
H22 C27 3.549(18) . no
H22 C28 2.927(19) 2_655 no
H22 H4 3.25(3) 1_545 no
H22 H5 2.39(4) 1_545 no
H22 H6 3.35(4) 1_545 no
H23 N3 3.336(19) 2_655 no
H24 N2 2.740(17) 1_545 no
H24 N3 3.334(16) 1_445 no
H24 C25 3.508(17) 1_545 no
H24 H4 2.95(4) 1_545 no

loop_
_geom_torsion_atom_site_label_1
_geom_torsion_atom_site_label_2
_geom_torsion_atom_site_label_3
_geom_torsion_atom_site_label_4
_geom_torsion_site_symmetry_1
_geom_torsion_site_symmetry_3
_geom_torsion_site_symmetry_4
_geom_torsion
_geom_torsion_publ_flag
C2 C1 C6 C5 . . . 5.5(3) no
C2 C1 C6 C7 . . . -170.23(13) no
C6 C1 C2 C3 . . . -5.2(3) no
C6 C1 C2 C18 . . . 171.25(13) no
C1 C2 C3 C4 . . . 1.7(2) no
C1 C2 C18 C17 . . . -111.99(14) no
C3 C2 C18 C17 . . . 64.33(19) no
C18 C2 C3 C4 . . . -174.72(13) no
C2 C3 C4 C5 . . . 1.3(3) no
C3 C4 C5 C6 . . . -0.9(3) no
C4 C5 C6 C1 . . . -2.4(3) no
C4 C5 C6 C7 . . . 173.19(14) no
C1 C6 C7 C8 . . . 61.87(19) no
C5 C6 C7 C8 . . . -113.71(18) no
C6 C7 C8 C9 . . . 60.3(2) no
C7 C8 C9 C10 . . . -77.14(19) no
C8 C9 C10 C11 . . . 151.51(14) no
C8 C9 C10 C15 . . . -29.5(2) no
C9 C10 C11 C12 . . . 179.26(13) no
C9 C10 C11 C19 . . . -5.1(3) no
C9 C10 C15 C14 . . . 173.81(13) no
C11 C10 C15 C14 . . . -7.2(3) no
C15 C10 C11 C12 . . . 0.2(2) no
C15 C10 C11 C19 . . . 175.82(12) no
C10 C11 C12 C13 . . . 6.5(3) no
C10 C11 C19 C21 . . 2_555 -76.48(16) no
C12 C11 C19 C21 . . 2_555 99.13(14) no
C19 C11 C12 C13 . . . -169.30(12) no
C11 C12 C13 C14 . . . -6.3(3) no
C11 C12 C13 C20 . . . 173.34(13) no
C12 C13 C14 C15 . . . -0.6(2) no
C12 C13 C14 C16 . . . 179.13(12) no
C12 C13 C20 C21 . . . -24.0(2) no
C14 C13 C20 C21 . . . 155.60(13) no
C20 C13 C14 C15 . . . 179.77(12) no
C20 C13 C14 C16 . . . -0.5(3) no
C13 C14 C15 C10 . . . 7.4(3) no
C13 C14 C16 C17 . . . -78.71(17) no
C15 C14 C16 C17 . . . 101.02(14) no
C16 C14 C15 C10 . . . -172.37(13) no
C14 C16 C17 C18 . . . -75.03(13) no
C16 C17 C18 C2 . . . 69.70(16) no
C11 C19 C21 C20 . 2_555 2_555 -122.71(10) no
C13 C20 C21 C19 . . 2_555 -62.02(16) no
C22 C22 C24 N1 2_566 . . 179.6(5) no
C22 C22 C24 C23 2_566 . . -0.7(4) no
C24 C22 C22 C25 . 2_566 . 1.8(9) no
C22 C22 C25 N2 2_566 2_566 2_566 -178.7(5) no
C22 C22 C25 C23 2_566 2_566 2_566 0.7(4) no
C25 C22 C22 C24 2_566 2_566 2_566 -1.8(9) no
C24 C22 C25 N2 . 2_566 2_566 -1.0(13) no
C24 C22 C25 C23 . 2_566 2_566 178.4(11) no
C25 C22 C24 N1 2_566 . . 1.9(13) no
C25 C22 C24 C23 2_566 . . -178.4(11) no
C23 C23 C24 C22 2_566 . . 0.71(12) no
C24 C23 C23 C25 . 2_566 2_566 0.0(3) no
C23 C23 C25 C22 2_566 . 2_566 0.72(12) no
C25 C23 C23 C24 . 2_566 2_566 0.0(3) no
C24 C23 C25 C22 . . 2_566 -179.3(3) no
C25 C23 C24 C22 . . . -179.3(3) no
C26 C26 C27 C27 2_655 2_655 . 0E6(13) no
C26 C26 C27 C28 2_655 2_655 . -179.6(4) no
C27 C26 C26 C28 2_655 2_655 2_655 -179.6(5) no
C27 C26 C26 C29 2_655 2_655 2_655 -0.2(4) no
C26 C26 C28 C27 2_655 . 2_655 0.30(17) no
C28 C26 C26 C27 . 2_655 . 179.6(4) no
C28 C26 C26 C29 . 2_655 2_655 -0.6(4) no
C26 C26 C29 C27 2_655 . . -0.16(17) no
C29 C26 C26 C27 . 2_655 . 0.2(3) no
C29 C26 C26 C28 . 2_655 2_655 0.6(4) no
C28 C26 C27 C27 . 2_655 . 179.6(3) no
C28 C26 C29 C27 . . . -179.5(4) no
C29 C26 C28 C27 . . 2_655 179.6(4) no
C26 C27 C27 C28 2_655 2_655 . -179.6(5) no
C26 C27 C27 C29 2_655 2_655 2_655 0.2(4) no
C26 C27 C28 N3 2_655 2_655 2_655 -178.8(6) no
C27 C27 C28 N3 2_655 2_655 2_655 -178.5(5) no
C27 C27 C28 C26 2_655 2_655 2_655 0.3(2) no
C28 C27 C27 C26 2_655 2_655 . 179.6(5) no
C28 C27 C27 C29 2_655 2_655 2_655 -0.2(5) no
C27 C27 C29 N4 2_655 . . -177.8(5) no
C27 C27 C29 C26 2_655 . . 0.2(2) no
C29 C27 C27 C26 . 2_655 . -0.2(3) no
C29 C27 C27 C28 . 2_655 . 0.2(5) no
C28 C27 C29 N4 2_655 . . 2.4(9) no
C28 C27 C29 C26 2_655 . . -179.6(6) no
C29 C27 C28 N3 . 2_655 2_655 1.3(9) no
C29 C27 C28 C26 . 2_655 2_655 -179.9(6) no
